data_7053683
loop_
_publ_author_name
'Mazej, Zoran'
'Goreshnik, Evgeny'

_publ_section_title
;
 Fluoride ion donor properties of group 13 trifluorides (MF3, M = Al, Ga,
 In, Tl) and crystal structures of InF3&#x00B7;3SbF5, TlF3&#x00B7;3SbF5
 and TlF3&#x00B7;AsF5&#x00B7;2HF
;
_journal_issue 12
_journal_name_full 'New Journal of Chemistry'
_journal_page_first 2806
_journal_paper_doi 10.1039/c0nj00514b
_journal_volume 34
_journal_year 2010
_chemical_formula_moiety 'As F9 H Tl, F H'
_chemical_formula_sum 'As F10 H2 Tl'
_chemical_formula_weight 471.31
_space_group_IT_number 14
_symmetry_cell_setting monoclinic
_symmetry_space_group_name_Hall '-P 2ybc'
_symmetry_space_group_name_H-M 'P 1 21/c 1'
_atom_sites_solution_hydrogens geom
_atom_sites_solution_primary direct
_atom_sites_solution_secondary difmap
_audit_creation_date 2010-03-17T15:50:59-00:00
_audit_creation_method 'WinGX routine CIF_UPDATE'
_cell_angle_alpha 90
_cell_angle_beta 93.279(4)
_cell_angle_gamma 90
_cell_formula_units_Z 4
_cell_length_a 5.5533(4)
_cell_length_b 5.7652(5)
_cell_length_c 21.9287(19)
_cell_measurement_reflns_used 2786
_cell_measurement_temperature 200
_cell_measurement_theta_max 29.0464
_cell_measurement_theta_min 1.8603
_cell_volume 700.92(10)
_computing_cell_refinement 'CrystalClear (Rigaku Corporation, 1999)'
_computing_data_collection 'CrystalClear (Rigaku Corporation, 1999)'
_computing_data_reduction 'CrystalClear (Rigaku Corporation, 1999)'
_computing_molecular_graphics
;
DIAMOND (Brandenburg, K. & Berndt, M., 1999)
;
_computing_publication_material
;
WinGX 1.70 (Farrugia, L. J., 1999), enCIFer v.1.3 (Allen et al., 2004)
;
_computing_structure_refinement 'SHELXL-97 (Sheldrick, 2008)'
_computing_structure_solution
;
SIR92 (Altomare <i>et al.</i>, 1993), TeXsan (Molecular Structure Corporation,
1997--1999).
;
_diffrn_ambient_temperature 200
_diffrn_measured_fraction_theta_full 0.994
_diffrn_measured_fraction_theta_max 0.866
_diffrn_measurement_device
;
Mercury CCD (2x2 bin mode)
;
_diffrn_measurement_method dtprofit.ref
_diffrn_radiation_type MoK\a
_diffrn_radiation_wavelength 0.71069
_diffrn_reflns_av_R_equivalents 0.0717
_diffrn_reflns_limit_h_max 7
_diffrn_reflns_limit_h_min -7
_diffrn_reflns_limit_k_max 7
_diffrn_reflns_limit_k_min -7
_diffrn_reflns_limit_l_max 28
_diffrn_reflns_limit_l_min -27
_diffrn_reflns_number 5364
_diffrn_reflns_theta_full 25
_diffrn_reflns_theta_max 29.09
_diffrn_reflns_theta_min 1.86
_exptl_absorpt_coefficient_mu 27.87
_exptl_absorpt_correction_T_max 0.375
_exptl_absorpt_correction_T_min 0.11
_exptl_absorpt_correction_type multi-scan
_exptl_absorpt_process_details 'Blessing R.H., 1995'
_exptl_crystal_colour Colorless
_exptl_crystal_density_diffrn 4.466
_exptl_crystal_density_method 'not measured'
_exptl_crystal_description Chunk
_exptl_crystal_F_000 824
_exptl_crystal_size_max 0.1
_exptl_crystal_size_mid 0.1
_exptl_crystal_size_min 0.03
_refine_diff_density_max 4.386
_refine_diff_density_min -1.978
_refine_diff_density_rms 0.491
_refine_ls_extinction_coef 0.00052(14)
_refine_ls_extinction_expression Fc^*^=kFc[1+0.001xFc^2^\l^3^/sin(2\q)]^-1/4^
_refine_ls_extinction_method SHELXL
_refine_ls_goodness_of_fit_ref 1.216
_refine_ls_hydrogen_treatment constr
_refine_ls_matrix_type full
_refine_ls_number_parameters 110
_refine_ls_number_reflns 1626
_refine_ls_number_restraints 0
_refine_ls_restrained_S_all 1.216
_refine_ls_R_factor_all 0.0693
_refine_ls_R_factor_gt 0.0593
_refine_ls_shift/su_max 0.001
_refine_ls_shift/su_mean 0.000
_refine_ls_structure_factor_coef Fsqd
_refine_ls_weighting_details 'calc w=1/[\s^2^(Fo^2^)+(0.0267P)^2^+28.8441P] where P=(Fo^2^+2Fc^2^)/3'
_refine_ls_weighting_scheme calc
_refine_ls_wR_factor_gt 0.1177
_refine_ls_wR_factor_ref 0.1258
_reflns_number_gt 1444
_reflns_number_total 1626
_reflns_threshold_expression I>2\s(I)
_cod_data_source_file c0nj00514b.txt
_cod_data_source_block TlF3_AsF5_2HF
_cod_original_sg_symbol_H-M P21/c
_cod_database_code 7053683

loop_
_symmetry_equiv_pos_as_xyz
'x, y, z'
'-x, y+1/2, -z+1/2'
'-x, -y, -z'
'x, -y-1/2, z-1/2'

loop_
_atom_site_label
_atom_site_type_symbol
_atom_site_fract_x
_atom_site_fract_y
_atom_site_fract_z
_atom_site_U_iso_or_equiv
_atom_site_adp_type
_atom_site_occupancy
_atom_site_symmetry_multiplicity
_atom_site_calc_flag
Tl1 Tl 0.75321(6) 0.10948(7) 0.771062(18) 0.01464(10) Uani 1 1 d
As1 As 0.48925(19) 0.2252(2) 0.60286(5) 0.0203(3) Uani 1 1 d
F1 F 0.7121(10) 0.1542(12) 0.6614(3) 0.0237(16) Uani 1 1 d
F2 F 0.2764(13) 0.1018(15) 0.6459(4) 0.038(2) Uani 1 1 d
F3 F 0.2671(13) 0.3119(16) 0.5507(3) 0.043(2) Uani 1 1 d
F4 F 0.6995(12) 0.3668(12) 0.5650(3) 0.0285(17) Uani 1 1 d
F5 F 0.5417(15) -0.0261(14) 0.5673(4) 0.041(2) Uani 1 1 d
F6 F 0.4377(12) 0.4868(13) 0.6440(3) 0.0300(17) Uani 1 1 d
F7 F 0.5555(10) -0.1886(11) 0.7349(3) 0.0204(15) Uani 1 1 d
F8 F 0.9431(10) 0.4190(11) 0.7481(3) 0.0234(16) Uani 1 1 d
F9 F 1.0124(11) 0.1788(13) 0.8537(3) 0.0265(17) Uani 1 1 d
H1 H 0.9339 0.1955 0.8911 0.032 Uiso 1 1 d
F10 F -0.0252(14) 0.2023(17) 0.4582(4) 0.046(2) Uani 1 1 d
H2 H 0.0697 0.3017 0.4852 0.055 Uiso 1 1 d

loop_
_atom_site_aniso_label
_atom_site_aniso_U_11
_atom_site_aniso_U_22
_atom_site_aniso_U_33
_atom_site_aniso_U_23
_atom_site_aniso_U_13
_atom_site_aniso_U_12
Tl1 0.01375(17) 0.0141(2) 0.01596(18) 0.00033(15) 0.00002(13) 0.00017(14)
As1 0.0208(5) 0.0279(6) 0.0119(5) -0.0019(4) -0.0017(4) -0.0016(5)
F1 0.013(3) 0.033(4) 0.026(3) -0.013(3) 0.010(2) -0.008(3)
F2 0.027(3) 0.061(5) 0.026(4) 0.003(4) -0.004(3) -0.017(4)
F3 0.034(4) 0.070(6) 0.022(4) 0.002(4) -0.016(3) 0.012(4)
F4 0.033(3) 0.028(4) 0.025(3) 0.005(3) 0.011(3) 0.001(3)
F5 0.059(5) 0.029(4) 0.034(4) -0.013(4) -0.011(4) 0.001(4)
F6 0.037(3) 0.029(4) 0.025(3) -0.001(3) 0.016(3) 0.005(3)
F7 0.010(2) 0.025(3) 0.026(3) -0.008(3) 0.003(2) -0.012(2)
F8 0.016(3) 0.020(3) 0.035(4) 0.008(3) 0.012(3) -0.005(2)
F9 0.015(3) 0.042(4) 0.023(3) -0.008(3) -0.001(3) -0.002(3)
F10 0.043(4) 0.063(6) 0.030(4) -0.006(4) -0.015(4) -0.006(4)

loop_
_atom_type_symbol
_atom_type_description
_atom_type_scat_dispersion_real
_atom_type_scat_dispersion_imag
_atom_type_scat_source
Tl Tl -2.8358 9.6688 'International Tables Vol C Tables 4.2.6.8 and 6.1.1.4'
As As 0.0499 2.0058 'International Tables Vol C Tables 4.2.6.8 and 6.1.1.4'
F F 0.0171 0.0103 'International Tables Vol C Tables 4.2.6.8 and 6.1.1.4'
H H 0 0 'International Tables Vol C Tables 4.2.6.8 and 6.1.1.4'

loop_
_geom_angle_atom_site_label_1
_geom_angle_atom_site_label_2
_geom_angle_atom_site_label_3
_geom_angle
_geom_angle_site_symmetry_1
_geom_angle_site_symmetry_3
F7 Tl1 F8 164.7(3) 2_656 2_746
F7 Tl1 F8 86.2(2) 2_656 .
F8 Tl1 F8 88.66(7) 2_746 .
F7 Tl1 F7 91.28(8) 2_656 .
F8 Tl1 F7 84.7(2) 2_746 .
F8 Tl1 F7 145.0(3) . .
F7 Tl1 F9 115.7(3) 2_656 .
F8 Tl1 F9 76.7(3) 2_746 .
F8 Tl1 F9 75.2(3) . .
F7 Tl1 F9 135.5(3) . .
F7 Tl1 F6 78.8(3) 2_656 2_646
F8 Tl1 F6 114.7(3) 2_746 2_646
F8 Tl1 F6 134.3(3) . 2_646
F7 Tl1 F6 78.8(2) . 2_646
F9 Tl1 F6 73.2(2) . 2_646
F7 Tl1 F1 81.2(2) 2_656 .
F8 Tl1 F1 83.5(2) 2_746 .
F8 Tl1 F1 72.4(2) . .
F7 Tl1 F1 72.7(2) . .
F9 Tl1 F1 142.2(2) . .
F6 Tl1 F1 144.6(2) 2_646 .
F5 As1 F4 92.6(4) . .
F5 As1 F3 94.6(4) . .
F4 As1 F3 91.3(4) . .
F5 As1 F2 92.4(4) . .
F4 As1 F2 174.8(4) . .
F3 As1 F2 89.7(4) . .
F5 As1 F1 90.3(4) . .
F4 As1 F1 89.7(3) . .
F3 As1 F1 175.0(4) . .
F2 As1 F1 88.9(3) . .
F5 As1 F6 177.4(4) . .
F4 As1 F6 88.6(3) . .
F3 As1 F6 87.7(4) . .
F2 As1 F6 86.4(4) . .
F1 As1 F6 87.4(3) . .
As1 F1 Tl1 139.9(3) . .
As1 F6 Tl1 139.4(4) . 2_656
Tl1 F7 Tl1 150.5(3) 2_646 .
Tl1 F8 Tl1 154.5(3) 2_756 .
Tl1 F9 H1 114.0 . .

loop_
_geom_bond_atom_site_label_1
_geom_bond_atom_site_label_2
_geom_bond_distance
_geom_bond_site_symmetry_2
Tl1 F7 2.070(6) 2_656
Tl1 F8 2.075(6) 2_746
Tl1 F8 2.147(6) .
Tl1 F7 2.165(6) .
Tl1 F9 2.284(6) .
Tl1 F6 2.307(7) 2_646
Tl1 F1 2.416(7) .
As1 F5 1.679(8) .
As1 F4 1.683(7) .
As1 F3 1.708(7) .
As1 F2 1.709(8) .
As1 F1 1.780(7) .
As1 F6 1.788(7) .
F6 Tl1 2.307(7) 2_656
F7 Tl1 2.070(6) 2_646
F8 Tl1 2.075(6) 2_756
F9 H1 0.960 .
F10 H2 0.960 .
